data_2221411
loop_
_publ_author_name
'Yoshinari, Nobuto'
'Konno, Takumi'

_publ_section_title
;
 5,7-Dihydrodibenzo[<i>c</i>,<i>e</i>]thiepine
;
_journal_coeditor_code IS2397
_journal_issue 4
_journal_name_full 'Acta Crystallographica Section E'
_journal_page_first o774
_journal_paper_doi 10.1107/S1600536809008769
_journal_volume 65
_journal_year 2009
_chemical_formula_iupac 'C14 H12 S'
_chemical_formula_moiety 'C14 H12 S'
_chemical_formula_sum 'C14 H12 S'
_chemical_formula_weight 212.30
_chemical_name_systematic
;
5,7-Dihydrodibenzo[<i>c</i>,<i>e</i>]thiepine
;
_space_group_IT_number 14
_symmetry_cell_setting monoclinic
_symmetry_space_group_name_Hall '-P 2yn'
_symmetry_space_group_name_H-M 'P 1 21/n 1'
_atom_sites_solution_hydrogens geom
_atom_sites_solution_primary direct
_atom_sites_solution_secondary difmap
_audit_creation_method SHELXL-97
_cell_angle_alpha 90.00
_cell_angle_beta 92.444(19)
_cell_angle_gamma 90.00
_cell_formula_units_Z 4
_cell_length_a 5.645(3)
_cell_length_b 17.316(9)
_cell_length_c 11.398(5)
_cell_measurement_reflns_used 4537
_cell_measurement_temperature 200(2)
_cell_measurement_theta_max 27.5
_cell_measurement_theta_min 3.6
_cell_volume 1113.1(10)
_computing_cell_refinement 'PROCESS-AUTO (Rigaku, 1998)'
_computing_data_collection 'PROCESS-AUTO (Rigaku, 1998)'
_computing_data_reduction 'CrystalStructure (Rigaku/MSC, 2004)'
_computing_molecular_graphics 'Mercury (Macrae <i>et al.</i>, 2006)'
_computing_publication_material 'publCIF (Westrip, 2009)'
_computing_structure_refinement 'SHELXL97 (Sheldrick, 2008)'
_computing_structure_solution 'SIR97 (Altomare <i>et al.</i>,  1999)'
_diffrn_ambient_temperature 200(2)
_diffrn_detector_area_resol_mean 10.00
_diffrn_measured_fraction_theta_full 0.965
_diffrn_measured_fraction_theta_max 0.965
_diffrn_measurement_device_type 'Rigaku R-AXIS RAPID'
_diffrn_measurement_method \w
_diffrn_radiation_monochromator graphite
_diffrn_radiation_source 'fine-focus sealed tube'
_diffrn_radiation_type MoK\a
_diffrn_radiation_wavelength 0.71075
_diffrn_reflns_av_R_equivalents 0.1135
_diffrn_reflns_av_sigmaI/netI 0.1210
_diffrn_reflns_limit_h_max 7
_diffrn_reflns_limit_h_min -4
_diffrn_reflns_limit_k_max 22
_diffrn_reflns_limit_k_min -22
_diffrn_reflns_limit_l_max 14
_diffrn_reflns_limit_l_min -14
_diffrn_reflns_number 7548
_diffrn_reflns_theta_full 27.48
_diffrn_reflns_theta_max 27.48
_diffrn_reflns_theta_min 3.58
_exptl_absorpt_coefficient_mu 0.252
_exptl_absorpt_correction_T_max 0.975
_exptl_absorpt_correction_T_min 0.962
_exptl_absorpt_correction_type multi-scan
_exptl_absorpt_process_details '(<i>ABSCOR</i>; Higashi, 1995)'
_exptl_crystal_colour colourless
_exptl_crystal_density_diffrn 1.267
_exptl_crystal_density_method 'not measured'
_exptl_crystal_description prismatic
_exptl_crystal_F_000 448
_exptl_crystal_size_max 0.15
_exptl_crystal_size_mid 0.15
_exptl_crystal_size_min 0.10
_refine_diff_density_max 0.309
_refine_diff_density_min -0.304
_refine_ls_extinction_method none
_refine_ls_goodness_of_fit_ref 1.055
_refine_ls_hydrogen_treatment constr
_refine_ls_matrix_type full
_refine_ls_number_constraints 0
_refine_ls_number_parameters 136
_refine_ls_number_reflns 2464
_refine_ls_number_restraints 0
_refine_ls_restrained_S_all 1.055
_refine_ls_R_factor_all 0.1363
_refine_ls_R_factor_gt 0.0625
_refine_ls_shift/su_max 0.000
_refine_ls_shift/su_mean 0.000
_refine_ls_structure_factor_coef Fsqd
_refine_ls_weighting_details 'calc w=1/[\s^2^(Fo^2^)+(0.0655P)^2^] where P=(Fo^2^+2Fc^2^)/3'
_refine_ls_weighting_scheme calc
_refine_ls_wR_factor_gt 0.1321
_refine_ls_wR_factor_ref 0.1647
_reflns_number_gt 1324
_reflns_number_total 2464
_reflns_threshold_expression I>2\s(I)
_cod_data_source_file is2397.cif
_cod_data_source_block I
_cod_original_sg_symbol_H-M 'P 21/n'
_cod_database_code 2221411
_cod_database_fobs_code 2221411

loop_
_symmetry_equiv_pos_as_xyz
'x, y, z'
'-x+1/2, y+1/2, -z+1/2'
'-x, -y, -z'
'x-1/2, -y-1/2, z-1/2'

loop_
_atom_site_type_symbol
_atom_site_label
_atom_site_fract_x
_atom_site_fract_y
_atom_site_fract_z
_atom_site_U_iso_or_equiv
_atom_site_adp_type
_atom_site_calc_flag
_atom_site_refinement_flags
_atom_site_occupancy
_atom_site_disorder_assembly
_atom_site_disorder_group
S S1 1.27862(17) 0.41043(5) -0.05701(6) 0.0391(3) Uani d . 1 . .
C C1 1.3831(7) 0.39078(19) 0.0932(2) 0.0357(8) Uani d . 1 . .
H H1 1.4103 0.3346 0.1023 0.043 Uiso calc R 1 . .
H H2 1.5369 0.4172 0.1083 0.043 Uiso calc R 1 . .
C C2 1.2131(6) 0.41676(17) 0.1826(2) 0.0281(7) Uani d . 1 . .
C C3 1.2565(7) 0.48526(17) 0.2447(2) 0.0330(8) Uani d . 1 . .
H H3 1.3926 0.5153 0.2294 0.040 Uiso calc R 1 . .
C C4 1.1020(7) 0.50965(19) 0.3284(2) 0.0363(9) Uani d . 1 . .
H H4 1.1289 0.5572 0.3684 0.044 Uiso calc R 1 . .
C C5 0.9098(6) 0.4648(2) 0.3532(2) 0.0363(9) Uani d . 1 . .
H H5 0.8061 0.4810 0.4120 0.044 Uiso calc R 1 . .
C C6 0.8660(6) 0.39652(19) 0.2937(2) 0.0332(8) Uani d . 1 . .
H H6 0.7331 0.3659 0.3123 0.040 Uiso calc R 1 . .
C C7 1.0160(6) 0.37196(17) 0.2059(2) 0.0276(8) Uani d . 1 . .
C C8 0.9612(6) 0.30059(17) 0.1387(2) 0.0293(7) Uani d . 1 . .
C C9 0.9182(7) 0.23099(19) 0.1957(3) 0.0369(8) Uani d . 1 . .
H H7 0.9236 0.2295 0.2790 0.044 Uiso calc R 1 . .
C C10 0.8682(7) 0.1646(2) 0.1335(3) 0.0420(9) Uani d . 1 . .
H H8 0.8406 0.1176 0.1738 0.050 Uiso calc R 1 . .
C C11 0.8582(8) 0.1662(2) 0.0120(3) 0.0483(10) Uani d . 1 . .
H H9 0.8242 0.1204 -0.0313 0.058 Uiso calc R 1 . .
C C12 0.8979(7) 0.23477(19) -0.0461(3) 0.0395(9) Uani d . 1 . .
H H10 0.8892 0.2357 -0.1295 0.047 Uiso calc R 1 . .
C C13 0.9499(6) 0.30201(17) 0.0150(2) 0.0270(7) Uani d . 1 . .
C C14 0.9761(6) 0.37741(18) -0.0492(2) 0.0320(8) Uani d . 1 . .
H H11 0.8833 0.4175 -0.0095 0.038 Uiso calc R 1 . .
H H12 0.9073 0.3716 -0.1300 0.038 Uiso calc R 1 . .

loop_
_atom_site_aniso_label
_atom_site_aniso_U_11
_atom_site_aniso_U_22
_atom_site_aniso_U_33
_atom_site_aniso_U_12
_atom_site_aniso_U_13
_atom_site_aniso_U_23
S1 0.0500(6) 0.0390(5) 0.0295(4) -0.0065(5) 0.0140(4) 0.0003(4)
C1 0.038(2) 0.0342(19) 0.0360(16) -0.0057(17) 0.0081(14) -0.0011(14)
C2 0.041(2) 0.0229(16) 0.0206(13) 0.0035(15) 0.0040(12) 0.0033(12)
C3 0.046(2) 0.0246(17) 0.0286(15) -0.0038(16) 0.0003(14) 0.0045(13)
C4 0.057(3) 0.0234(17) 0.0289(16) 0.0046(17) 0.0016(15) -0.0023(13)
C5 0.044(2) 0.041(2) 0.0239(15) 0.0118(18) 0.0062(14) -0.0004(14)
C6 0.039(2) 0.039(2) 0.0226(14) -0.0031(16) 0.0078(13) 0.0036(13)
C7 0.038(2) 0.0242(17) 0.0213(14) 0.0017(15) 0.0039(13) 0.0045(12)
C8 0.033(2) 0.0237(17) 0.0312(15) -0.0039(15) 0.0029(13) 0.0009(12)
C9 0.045(2) 0.0331(19) 0.0326(16) -0.0082(17) -0.0004(14) 0.0038(14)
C10 0.048(3) 0.0267(19) 0.051(2) -0.0082(18) -0.0012(17) 0.0045(15)
C11 0.069(3) 0.027(2) 0.048(2) -0.009(2) -0.0008(18) -0.0093(15)
C12 0.056(3) 0.0317(19) 0.0310(16) -0.0033(18) 0.0023(15) -0.0054(14)
C13 0.0226(18) 0.0290(18) 0.0296(15) -0.0006(15) 0.0033(12) 0.0012(12)
C14 0.043(2) 0.0316(18) 0.0216(14) 0.0011(17) 0.0045(13) 0.0035(12)

loop_
_atom_type_symbol
_atom_type_description
_atom_type_scat_dispersion_real
_atom_type_scat_dispersion_imag
_atom_type_scat_source
C C 0.0033 0.0016 'International Tables Vol C Tables 4.2.6.8 and 6.1.1.4'
H H 0.0000 0.0000 'International Tables Vol C Tables 4.2.6.8 and 6.1.1.4'
S S 0.1246 0.1234 'International Tables Vol C Tables 4.2.6.8 and 6.1.1.4'

loop_
_geom_angle_atom_site_label_1
_geom_angle_atom_site_label_2
_geom_angle_atom_site_label_3
_geom_angle_site_symmetry_1
_geom_angle_site_symmetry_3
_geom_angle
_geom_angle_publ_flag
C14 S1 C1 . . 99.41(15) ?
C2 C1 S1 . . 113.1(3) ?
C2 C1 H1 . . 109.0 ?
S1 C1 H1 . . 109.0 ?
C2 C1 H2 . . 109.0 ?
S1 C1 H2 . . 109.0 ?
H1 C1 H2 . . 107.8 ?
C7 C2 C3 . . 120.1(3) ?
C7 C2 C1 . . 120.2(3) ?
C3 C2 C1 . . 119.7(3) ?
C4 C3 C2 . . 120.3(3) ?
C4 C3 H3 . . 119.8 ?
C2 C3 H3 . . 119.8 ?
C5 C4 C3 . . 119.7(3) ?
C5 C4 H4 . . 120.1 ?
C3 C4 H4 . . 120.1 ?
C4 C5 C6 . . 120.6(3) ?
C4 C5 H5 . . 119.7 ?
C6 C5 H5 . . 119.7 ?
C5 C6 C7 . . 120.6(3) ?
C5 C6 H6 . . 119.7 ?
C7 C6 H6 . . 119.7 ?
C2 C7 C6 . . 118.6(3) ?
C2 C7 C8 . . 121.2(3) ?
C6 C7 C8 . . 120.2(3) ?
C9 C8 C13 . . 118.6(3) ?
C9 C8 C7 . . 121.2(2) ?
C13 C8 C7 . . 120.2(2) ?
C10 C9 C8 . . 121.3(3) ?
C10 C9 H7 . . 119.3 ?
C8 C9 H7 . . 119.3 ?
C9 C10 C11 . . 119.8(3) ?
C9 C10 H8 . . 120.1 ?
C11 C10 H8 . . 120.1 ?
C12 C11 C10 . . 119.8(3) ?
C12 C11 H9 . . 120.1 ?
C10 C11 H9 . . 120.1 ?
C13 C12 C11 . . 121.2(3) ?
C13 C12 H10 . . 119.4 ?
C11 C12 H10 . . 119.4 ?
C12 C13 C8 . . 119.3(3) ?
C12 C13 C14 . . 120.6(3) ?
C8 C13 C14 . . 120.0(3) ?
C13 C14 S1 . . 114.2(2) ?
C13 C14 H11 . . 108.7 ?
S1 C14 H11 . . 108.7 ?
C13 C14 H12 . . 108.7 ?
S1 C14 H12 . . 108.7 ?
H11 C14 H12 . . 107.6 ?

loop_
_geom_bond_atom_site_label_1
_geom_bond_atom_site_label_2
_geom_bond_site_symmetry_2
_geom_bond_distance
_geom_bond_publ_flag
S1 C14 . 1.807(4) ?
S1 C1 . 1.819(3) ?
C1 C2 . 1.499(4) ?
C1 H1 . 0.9900 ?
C1 H2 . 0.9900 ?
C2 C7 . 1.391(4) ?
C2 C3 . 1.397(4) ?
C3 C4 . 1.386(5) ?
C3 H3 . 0.9500 ?
C4 C5 . 1.373(5) ?
C4 H4 . 0.9500 ?
C5 C6 . 1.381(4) ?
C5 H5 . 0.9500 ?
C6 C7 . 1.404(4) ?
C6 H6 . 0.9500 ?
C7 C8 . 1.480(4) ?
C8 C9 . 1.395(4) ?
C8 C13 . 1.409(4) ?
C9 C10 . 1.374(5) ?
C9 H7 . 0.9500 ?
C10 C11 . 1.384(4) ?
C10 H8 . 0.9500 ?
C11 C12 . 1.382(5) ?
C11 H9 . 0.9500 ?
C12 C13 . 1.382(4) ?
C12 H10 . 0.9500 ?
C13 C14 . 1.507(4) ?
C14 H11 . 0.9900 ?
C14 H12 . 0.9900 ?

loop_
_geom_torsion_atom_site_label_1
_geom_torsion_atom_site_label_2
_geom_torsion_atom_site_label_3
_geom_torsion_atom_site_label_4
_geom_torsion_site_symmetry_1
_geom_torsion_site_symmetry_2
_geom_torsion_site_symmetry_3
_geom_torsion_site_symmetry_4
_geom_torsion
_geom_torsion_publ_flag
C14 S1 C1 C2 . . . . -45.4(3) ?
S1 C1 C2 C7 . . . . 79.6(3) ?
S1 C1 C2 C3 . . . . -102.0(3) ?
C7 C2 C3 C4 . . . . -1.0(5) ?
C1 C2 C3 C4 . . . . -179.4(3) ?
C2 C3 C4 C5 . . . . 2.2(5) ?
C3 C4 C5 C6 . . . . -1.5(5) ?
C4 C5 C6 C7 . . . . -0.5(5) ?
C3 C2 C7 C6 . . . . -1.0(4) ?
C1 C2 C7 C6 . . . . 177.4(3) ?
C3 C2 C7 C8 . . . . 177.8(3) ?
C1 C2 C7 C8 . . . . -3.7(4) ?
C5 C6 C7 C2 . . . . 1.8(4) ?
C5 C6 C7 C8 . . . . -177.1(3) ?
C2 C7 C8 C9 . . . . 128.8(3) ?
C6 C7 C8 C9 . . . . -52.3(5) ?
C2 C7 C8 C13 . . . . -51.6(5) ?
C6 C7 C8 C13 . . . . 127.2(3) ?
C13 C8 C9 C10 . . . . 0.7(5) ?
C7 C8 C9 C10 . . . . -179.7(4) ?
C8 C9 C10 C11 . . . . -0.5(5) ?
C9 C10 C11 C12 . . . . -0.2(6) ?
C10 C11 C12 C13 . . . . 0.6(6) ?
C11 C12 C13 C8 . . . . -0.4(6) ?
C11 C12 C13 C14 . . . . -175.8(4) ?
C9 C8 C13 C12 . . . . -0.3(5) ?
C7 C8 C13 C12 . . . . -179.8(3) ?
C9 C8 C13 C14 . . . . 175.1(3) ?
C7 C8 C13 C14 . . . . -4.4(5) ?
C12 C13 C14 S1 . . . . -105.8(3) ?
C8 C13 C14 S1 . . . . 78.8(3) ?
C1 S1 C14 C13 . . . . -43.6(2) ?

loop_
_cod_related_entry_id
_cod_related_entry_database
_cod_related_entry_code
1 ChemSpider 531450
